data_7025129
loop_
_publ_author_name
'Albor\'es, Pablo'
'Rentschler, Eva'

_publ_section_title
;
 Rational design of covalently bridged [FeIII2MIIO] clusters
;
_journal_issue 20
_journal_name_full 'Dalton Transactions'
_journal_page_first 5005
_journal_paper_doi 10.1039/b925214b
_journal_volume 39
_journal_year 2010
_chemical_formula_sum 'C72 H124 Fe4 N6 Ni2 O28'
_chemical_formula_weight 1862.59
_chemical_name_systematic
;
?
;
_space_group_IT_number 2
_symmetry_cell_setting triclinic
_symmetry_space_group_name_Hall '-P 1'
_symmetry_space_group_name_H-M 'P -1'
_atom_sites_solution_hydrogens geom
_atom_sites_solution_primary direct
_atom_sites_solution_secondary difmap
_audit_creation_method SHELXL-97
_cell_angle_alpha 108.7492(12)
_cell_angle_beta 105.7623(12)
_cell_angle_gamma 106.8220(12)
_cell_formula_units_Z 1
_cell_length_a 11.7753(4)
_cell_length_b 13.5794(4)
_cell_length_c 17.9814(6)
_cell_measurement_temperature 173(2)
_cell_volume 2385.95(14)
_computing_structure_refinement 'SHELXL-97 (Sheldrick, 1997)'
_diffrn_ambient_temperature 173(2)
_diffrn_measured_fraction_theta_full 0.974
_diffrn_measured_fraction_theta_max 0.974
_diffrn_radiation_monochromator graphite
_diffrn_radiation_source 'fine-focus sealed tube'
_diffrn_radiation_type MoK\a
_diffrn_radiation_wavelength 0.71069
_diffrn_reflns_av_R_equivalents 0.0271
_diffrn_reflns_av_sigmaI/netI 0.0310
_diffrn_reflns_limit_h_max 15
_diffrn_reflns_limit_h_min -14
_diffrn_reflns_limit_k_max 15
_diffrn_reflns_limit_k_min -17
_diffrn_reflns_limit_l_max 23
_diffrn_reflns_limit_l_min -23
_diffrn_reflns_number 35739
_diffrn_reflns_theta_full 27.59
_diffrn_reflns_theta_max 27.59
_diffrn_reflns_theta_min 1.31
_exptl_absorpt_coefficient_mu 1.049
_exptl_absorpt_correction_T_max 0.6961
_exptl_absorpt_correction_T_min 0.5217
_exptl_absorpt_correction_type multi-scan
_exptl_absorpt_process_details
;
[c.f. r.h. blessing, acta cryst. (1995), a51, 33-38]
;
_exptl_crystal_colour red
_exptl_crystal_density_diffrn 1.296
_exptl_crystal_density_method 'not measured'
_exptl_crystal_description block
_exptl_crystal_F_000 982
_exptl_crystal_size_max 0.59
_exptl_crystal_size_mid 0.47
_exptl_crystal_size_min 0.35
_refine_diff_density_max 0.657
_refine_diff_density_min -0.421
_refine_diff_density_rms 0.078
_refine_ls_extinction_method none
_refine_ls_goodness_of_fit_ref 1.048
_refine_ls_hydrogen_treatment mixed
_refine_ls_matrix_type full
_refine_ls_number_parameters 533
_refine_ls_number_reflns 10801
_refine_ls_number_restraints 6
_refine_ls_restrained_S_all 1.049
_refine_ls_R_factor_all 0.0531
_refine_ls_R_factor_gt 0.0371
_refine_ls_shift/su_max 0.000
_refine_ls_shift/su_mean 0.000
_refine_ls_structure_factor_coef Fsqd
_refine_ls_weighting_details 'calc w=1/[\s^2^(Fo^2^)+(0.0402P)^2^+3.2510P] where P=(Fo^2^+2Fc^2^)/3'
_refine_ls_weighting_scheme calc
_refine_ls_wR_factor_gt 0.0933
_refine_ls_wR_factor_ref 0.1036
_reflns_number_gt 8606
_reflns_number_total 10801
_reflns_threshold_expression >2sigma(I)
_cod_data_source_file b925214b.txt
_cod_data_source_block pa_419_0m
_cod_original_cell_volume 2385.93(20)
_cod_original_sg_symbol_H-M P-1
_cod_database_code 7025129

loop_
_symmetry_equiv_pos_as_xyz
'x, y, z'
'-x, -y, -z'

loop_
_atom_site_label
_atom_site_type_symbol
_atom_site_fract_x
_atom_site_fract_y
_atom_site_fract_z
_atom_site_U_iso_or_equiv
_atom_site_adp_type
_atom_site_occupancy
_atom_site_symmetry_multiplicity
_atom_site_calc_flag
_atom_site_refinement_flags
_atom_site_disorder_assembly
_atom_site_disorder_group
Fe2 Fe 0.11587(3) 0.18130(3) 0.16482(2) 0.01990(9) Uani 1 1 d . . .
Ni1 Ni 0.26379(3) 0.39336(3) 0.354250(18) 0.02160(8) Uani 1 1 d . . .
Fe1 Fe 0.24865(3) 0.43193(3) 0.17848(2) 0.02105(9) Uani 1 1 d . . .
O1 O -0.02295(16) 0.19776(15) 0.07810(11) 0.0240(4) Uani 1 1 d . . .
O2 O 0.34157(17) 0.34446(15) 0.11862(11) 0.0261(4) Uani 1 1 d . . .
O3 O -0.00065(17) 0.16617(15) 0.22783(10) 0.0254(4) Uani 1 1 d . . .
O4 O 0.33742(18) 0.56308(16) 0.14202(11) 0.0287(4) Uani 1 1 d . . .
O5 O 0.24900(18) 0.54391(15) 0.36659(11) 0.0279(4) Uani 1 1 d . . .
O6 O 0.21211(16) 0.16466(15) 0.08390(10) 0.0246(4) Uani 1 1 d . . .
O7 O 0.07978(17) 0.33154(15) 0.34544(11) 0.0269(4) Uani 1 1 d . . .
O8 O 0.16785(18) 0.52883(16) 0.23331(11) 0.0284(4) Uani 1 1 d . . .
O9 O 0.28244(18) 0.25264(15) 0.36535(11) 0.0293(4) Uani 1 1 d . . .
O10 O 0.43272(17) 0.55999(15) 0.26301(11) 0.0284(4) Uani 1 1 d . . .
O11 O 0.09244(16) 0.35506(15) 0.07062(10) 0.0246(4) Uani 1 1 d . . .
N1 N 0.4683(2) 0.45080(18) 0.38807(12) 0.0232(4) Uani 1 1 d . . .
O12 O 0.00177(19) 0.00383(16) 0.08446(13) 0.0266(4) Uani 1 1 d . . .
O13 O 0.22383(18) 0.12299(16) 0.23205(11) 0.0286(4) Uani 1 1 d . . .
C1 C 0.6675(3) 0.4719(2) 0.37362(16) 0.0285(6) Uani 1 1 d . . .
H1 H 0.7139 0.4619 0.3381 0.034 Uiso 1 1 calc R . .
O14 O 0.22035(16) 0.33458(14) 0.22927(10) 0.0219(3) Uani 1 1 d . . .
C2 C 0.3361(3) 0.0938(3) 0.35001(19) 0.0429(7) Uani 1 1 d D . .
N2 N 0.3355(2) 0.46713(17) 0.48818(12) 0.0230(4) Uani 1 1 d . . .
C3 C 0.4145(3) 0.1985(2) 0.06959(19) 0.0348(6) Uani 1 1 d . . .
C4 C 0.4338(3) 0.6074(2) 0.21262(16) 0.0271(5) Uani 1 1 d . . .
C5 C -0.0129(2) 0.2729(2) 0.05072(14) 0.0228(5) Uani 1 1 d . . .
C6 C 0.5349(3) 0.4382(2) 0.33862(16) 0.0262(5) Uani 1 1 d . . .
H6 H 0.4899 0.4052 0.2781 0.031 Uiso 1 1 calc R . .
C7 C 0.1201(3) 0.6468(2) 0.34159(17) 0.0333(6) Uani 1 1 d . . .
C8 C -0.1369(3) 0.2714(2) -0.00668(17) 0.0281(5) Uani 1 1 d . . .
C9 C 0.5369(2) 0.49574(19) 0.47242(14) 0.0198(5) Uani 1 1 d . . .
C10 C 0.2752(3) 0.1618(2) 0.31321(16) 0.0279(5) Uani 1 1 d . B .
N3 N 0.1092(3) 0.1728(3) 0.8673(2) 0.0546(7) Uani 1 1 d . . .
C11 C -0.2498(3) 0.1562(3) -0.0431(2) 0.0424(7) Uani 1 1 d . . .
H11A H -0.3281 0.1570 -0.0796 0.064 Uiso 1 1 calc R . .
H11B H -0.2643 0.1410 0.0040 0.064 Uiso 1 1 calc R . .
H11C H -0.2300 0.0963 -0.0773 0.064 Uiso 1 1 calc R . .
C12 C 0.5492(3) 0.7174(3) 0.23988(19) 0.0376(7) Uani 1 1 d . . .
C13 C -0.0046(2) 0.2329(2) 0.29404(15) 0.0233(5) Uani 1 1 d . A .
C14 C -0.1215(3) 0.1860(3) 0.3147(2) 0.0423(7) Uani 1 1 d D . .
C15 C -0.1613(3) 0.3659(3) 0.0519(2) 0.0431(7) Uani 1 1 d . . .
H15A H -0.0875 0.4394 0.0748 0.065 Uiso 1 1 calc R . .
H15B H -0.1716 0.3494 0.0995 0.065 Uiso 1 1 calc R . .
H15C H -0.2402 0.3694 0.0191 0.065 Uiso 1 1 calc R . .
C16 C 0.2697(3) 0.4796(2) 0.53815(16) 0.0288(6) Uani 1 1 d . . .
H16 H 0.1784 0.4546 0.5125 0.035 Uiso 1 1 calc R . .
C17 C 0.1670(3) 0.2689(3) 0.8992(2) 0.0399(7) Uani 1 1 d . . .
C18 C 0.2392(3) 0.3917(3) 0.9409(2) 0.0443(7) Uani 1 1 d . . .
H18A H 0.2130 0.4251 0.9868 0.066 Uiso 1 1 calc R . .
H18B H 0.2213 0.4225 0.8988 0.066 Uiso 1 1 calc R . .
H18C H 0.3321 0.4105 0.9654 0.066 Uiso 1 1 calc R . .
C19 C 0.3142(2) 0.2393(2) 0.09154(15) 0.0247(5) Uani 1 1 d . . .
C20 C 0.3489(3) 0.0976(3) -0.0197(2) 0.0438(8) Uani 1 1 d . . .
H20A H 0.2780 0.0363 -0.0213 0.066 Uiso 1 1 calc R . .
H20B H 0.4125 0.0694 -0.0322 0.066 Uiso 1 1 calc R . .
H20C H 0.3143 0.1227 -0.0628 0.066 Uiso 1 1 calc R . .
C21 C 0.1851(3) 0.5667(2) 0.31191(16) 0.0268(5) Uani 1 1 d . . .
C22 C -0.1156(3) 0.3009(3) -0.0785(2) 0.0443(8) Uani 1 1 d . . .
H22A H -0.0425 0.3755 -0.0535 0.066 Uiso 1 1 calc R . .
H22B H -0.1939 0.3037 -0.1129 0.066 Uiso 1 1 calc R . .
H22C H -0.0967 0.2424 -0.1152 0.066 Uiso 1 1 calc R . .
C24 C 0.2225(4) 0.7546(3) 0.4212(2) 0.0587(10) Uani 1 1 d . . .
H24A H 0.2614 0.7334 0.4657 0.088 Uiso 1 1 calc R . .
H24B H 0.1817 0.8046 0.4425 0.088 Uiso 1 1 calc R . .
H24C H 0.2899 0.7948 0.4062 0.088 Uiso 1 1 calc R . .
C25 C 0.5250(4) 0.2949(3) 0.0732(3) 0.0626(11) Uani 1 1 d . . .
H25A H 0.5875 0.2666 0.0588 0.094 Uiso 1 1 calc R . .
H25B H 0.5683 0.3577 0.1311 0.094 Uiso 1 1 calc R . .
H25C H 0.4903 0.3225 0.0319 0.094 Uiso 1 1 calc R . .
C26 C 0.0593(4) 0.6783(3) 0.2720(2) 0.0599(11) Uani 1 1 d . . .
H26A H 0.1265 0.7185 0.2569 0.090 Uiso 1 1 calc R . .
H26B H 0.0180 0.7281 0.2929 0.090 Uiso 1 1 calc R . .
H26C H -0.0059 0.6088 0.2213 0.090 Uiso 1 1 calc R . .
C27 C 0.4669(3) 0.1578(3) 0.1369(2) 0.0512(9) Uani 1 1 d . . .
H27A H 0.3953 0.0960 0.1342 0.077 Uiso 1 1 calc R . .
H27B H 0.5078 0.2216 0.1943 0.077 Uiso 1 1 calc R . .
H27C H 0.5310 0.1299 0.1251 0.077 Uiso 1 1 calc R . .
C29 C 0.5468(4) 0.7436(4) 0.1637(3) 0.0692(12) Uani 1 1 d . . .
H29A H 0.6219 0.8144 0.1822 0.104 Uiso 1 1 calc R . .
H29B H 0.4670 0.7526 0.1403 0.104 Uiso 1 1 calc R . .
H29C H 0.5498 0.6806 0.1195 0.104 Uiso 1 1 calc R . .
C31 C 0.0160(5) 0.5836(4) 0.3654(3) 0.0727(13) Uani 1 1 d . . .
H31A H 0.0560 0.5636 0.4105 0.109 Uiso 1 1 calc R . .
H31B H -0.0490 0.5138 0.3147 0.109 Uiso 1 1 calc R . .
H31C H -0.0258 0.6328 0.3863 0.109 Uiso 1 1 calc R . .
C32 C 0.6733(4) 0.7026(5) 0.2749(4) 0.0952(19) Uani 1 1 d . . .
H32A H 0.7485 0.7730 0.2927 0.143 Uiso 1 1 calc R . .
H32B H 0.6750 0.6393 0.2302 0.143 Uiso 1 1 calc R . .
H32C H 0.6762 0.6861 0.3244 0.143 Uiso 1 1 calc R . .
C33 C 0.5408(6) 0.8099(3) 0.3091(4) 0.107(2) Uani 1 1 d . . .
H33A H 0.6139 0.8827 0.3288 0.161 Uiso 1 1 calc R . .
H33B H 0.5436 0.7905 0.3573 0.161 Uiso 1 1 calc R . .
H33C H 0.4593 0.8167 0.2861 0.161 Uiso 1 1 calc R . .
C23A C -0.0715(7) 0.1485(6) 0.3863(4) 0.0835(19) Uani 0.753(4) 1 d PD A 1
H23A H 0.0010 0.2143 0.4362 0.125 Uiso 0.753(4) 1 calc PR A 1
H23B H -0.0425 0.0886 0.3644 0.125 Uiso 0.753(4) 1 calc PR A 1
H23C H -0.1418 0.1190 0.4032 0.125 Uiso 0.753(4) 1 calc PR A 1
C28A C -0.2319(4) 0.0822(4) 0.2405(3) 0.0610(15) Uani 0.753(4) 1 d PD A 1
H28A H -0.2004 0.0246 0.2179 0.091 Uiso 0.753(4) 1 calc PR A 1
H28B H -0.2691 0.1032 0.1953 0.091 Uiso 0.753(4) 1 calc PR A 1
H28C H -0.2985 0.0510 0.2596 0.091 Uiso 0.753(4) 1 calc PR A 1
C30A C -0.1653(6) 0.2785(5) 0.3527(5) 0.071(2) Uani 0.753(4) 1 d PD A 1
H30A H -0.0908 0.3447 0.4010 0.106 Uiso 0.753(4) 1 calc PR A 1
H30B H -0.2313 0.2487 0.3726 0.106 Uiso 0.753(4) 1 calc PR A 1
H30C H -0.2018 0.3016 0.3087 0.106 Uiso 0.753(4) 1 calc PR A 1
C23B C -0.136(2) 0.0666(14) 0.3093(13) 0.0835(19) Uani 0.247(4) 1 d PD A 2
H23D H -0.1432 0.0183 0.2528 0.125 Uiso 0.247(4) 1 calc PR A 2
H23E H -0.2136 0.0315 0.3177 0.125 Uiso 0.247(4) 1 calc PR A 2
H23F H -0.0594 0.0746 0.3539 0.125 Uiso 0.247(4) 1 calc PR A 2
C28B C -0.2323(12) 0.1743(14) 0.2399(9) 0.0610(15) Uani 0.247(4) 1 d PD A 2
H28D H -0.2409 0.1178 0.1861 0.091 Uiso 0.247(4) 1 calc PR A 2
H28E H -0.2141 0.2483 0.2378 0.091 Uiso 0.247(4) 1 calc PR A 2
H28F H -0.3133 0.1494 0.2478 0.091 Uiso 0.247(4) 1 calc PR A 2
C30B C -0.1060(19) 0.2706(14) 0.3976(12) 0.071(2) Uani 0.247(4) 1 d PD A 2
H30D H -0.0965 0.3431 0.3945 0.106 Uiso 0.247(4) 1 calc PR A 2
H30E H -0.0287 0.2826 0.4438 0.106 Uiso 0.247(4) 1 calc PR A 2
H30F H -0.1826 0.2419 0.4093 0.106 Uiso 0.247(4) 1 calc PR A 2
C34A C 0.2705(9) -0.0305(4) 0.2911(4) 0.108(3) Uani 0.800(6) 1 d PD B 1
H34A H 0.2674 -0.0417 0.2338 0.162 Uiso 0.800(6) 1 calc PR B 1
H34B H 0.1821 -0.0614 0.2877 0.162 Uiso 0.800(6) 1 calc PR B 1
H34C H 0.3188 -0.0702 0.3130 0.162 Uiso 0.800(6) 1 calc PR B 1
C35A C 0.4742(7) 0.1288(8) 0.3485(7) 0.123(3) Uani 0.800(6) 1 d PD B 1
H35A H 0.4659 0.1109 0.2894 0.185 Uiso 0.800(6) 1 calc PR B 1
H35B H 0.5177 0.0864 0.3706 0.185 Uiso 0.800(6) 1 calc PR B 1
H35C H 0.5252 0.2109 0.3844 0.185 Uiso 0.800(6) 1 calc PR B 1
C36A C 0.3564(11) 0.1260(7) 0.4408(4) 0.130(4) Uani 0.800(6) 1 d PD B 1
H36A H 0.3952 0.2094 0.4724 0.195 Uiso 0.800(6) 1 calc PR B 1
H36B H 0.4146 0.0955 0.4659 0.195 Uiso 0.800(6) 1 calc PR B 1
H36C H 0.2730 0.0944 0.4443 0.195 Uiso 0.800(6) 1 calc PR B 1
C34B C 0.235(2) 0.0426(18) 0.3824(16) 0.108(3) Uani 0.200(6) 1 d PD B 2
H34D H 0.1558 -0.0171 0.3333 0.162 Uiso 0.200(6) 1 calc PR B 2
H34E H 0.2143 0.1030 0.4153 0.162 Uiso 0.200(6) 1 calc PR B 2
H34F H 0.2703 0.0096 0.4192 0.162 Uiso 0.200(6) 1 calc PR B 2
C35B C 0.366(4) 0.014(3) 0.2850(17) 0.123(3) Uani 0.200(6) 1 d PD B 2
H35D H 0.2898 -0.0300 0.2306 0.185 Uiso 0.200(6) 1 calc PR B 2
H35E H 0.3904 -0.0378 0.3065 0.185 Uiso 0.200(6) 1 calc PR B 2
H35F H 0.4385 0.0592 0.2759 0.185 Uiso 0.200(6) 1 calc PR B 2
C36B C 0.457(2) 0.170(2) 0.4251(13) 0.130(4) Uani 0.200(6) 1 d PD B 2
H36D H 0.4943 0.1244 0.4477 0.195 Uiso 0.200(6) 1 calc PR B 2
H36E H 0.4392 0.2201 0.4693 0.195 Uiso 0.200(6) 1 calc PR B 2
H36F H 0.5177 0.2160 0.4091 0.195 Uiso 0.200(6) 1 calc PR B 2
H12A H -0.018(4) -0.037(3) 0.104(2) 0.046(11) Uiso 1 1 d . . .
H12B H -0.064(4) -0.022(3) 0.039(3) 0.049(10) Uiso 1 1 d . . .

loop_
_atom_site_aniso_label
_atom_site_aniso_U_11
_atom_site_aniso_U_22
_atom_site_aniso_U_33
_atom_site_aniso_U_23
_atom_site_aniso_U_13
_atom_site_aniso_U_12
Fe2 0.02108(18) 0.02180(18) 0.01535(16) 0.00722(13) 0.00781(13) 0.00744(14)
Ni1 0.02238(16) 0.02394(16) 0.01467(14) 0.00674(12) 0.00670(12) 0.00717(13)
Fe1 0.02186(18) 0.02272(18) 0.01677(16) 0.00850(14) 0.00796(14) 0.00675(14)
O1 0.0224(9) 0.0263(9) 0.0231(8) 0.0120(7) 0.0079(7) 0.0096(7)
O2 0.0260(9) 0.0270(9) 0.0268(9) 0.0112(8) 0.0145(8) 0.0099(8)
O3 0.0263(9) 0.0262(9) 0.0199(8) 0.0069(7) 0.0118(7) 0.0070(7)
O4 0.0293(10) 0.0303(10) 0.0239(9) 0.0130(8) 0.0096(8) 0.0086(8)
O5 0.0345(10) 0.0258(9) 0.0224(9) 0.0098(7) 0.0106(8) 0.0126(8)
O6 0.0244(9) 0.0274(9) 0.0217(8) 0.0097(7) 0.0116(7) 0.0090(7)
O7 0.0255(9) 0.0284(10) 0.0233(9) 0.0080(8) 0.0114(7) 0.0087(8)
O8 0.0332(10) 0.0308(10) 0.0236(9) 0.0110(8) 0.0140(8) 0.0149(8)
O9 0.0352(10) 0.0273(10) 0.0211(8) 0.0098(8) 0.0084(8) 0.0107(8)
O10 0.0273(10) 0.0273(9) 0.0246(9) 0.0124(8) 0.0072(8) 0.0053(8)
O11 0.0229(9) 0.0291(9) 0.0184(8) 0.0104(7) 0.0069(7) 0.0074(8)
N1 0.0268(11) 0.0244(11) 0.0164(9) 0.0077(8) 0.0080(8) 0.0101(9)
O12 0.0269(10) 0.0264(10) 0.0209(9) 0.0087(8) 0.0086(8) 0.0064(8)
O13 0.0347(10) 0.0293(10) 0.0191(8) 0.0097(7) 0.0073(8) 0.0140(8)
C1 0.0300(14) 0.0359(15) 0.0215(12) 0.0115(11) 0.0134(11) 0.0140(12)
O14 0.0229(9) 0.0241(9) 0.0154(7) 0.0074(7) 0.0078(7) 0.0067(7)
C2 0.061(2) 0.0372(17) 0.0297(14) 0.0176(13) 0.0070(14) 0.0256(16)
N2 0.0232(11) 0.0246(11) 0.0194(10) 0.0087(8) 0.0083(8) 0.0087(9)
C3 0.0302(15) 0.0357(15) 0.0435(16) 0.0150(13) 0.0214(13) 0.0163(13)
C4 0.0272(13) 0.0288(13) 0.0260(12) 0.0125(11) 0.0128(11) 0.0098(11)
C5 0.0219(12) 0.0279(13) 0.0162(11) 0.0059(10) 0.0082(9) 0.0111(10)
C6 0.0329(14) 0.0282(13) 0.0185(11) 0.0103(10) 0.0104(10) 0.0136(11)
C7 0.0463(17) 0.0329(15) 0.0277(13) 0.0127(12) 0.0195(13) 0.0220(13)
C8 0.0235(13) 0.0286(14) 0.0286(13) 0.0132(11) 0.0058(11) 0.0094(11)
C9 0.0247(12) 0.0155(11) 0.0190(11) 0.0083(9) 0.0082(10) 0.0076(9)
C10 0.0284(13) 0.0272(13) 0.0250(12) 0.0134(11) 0.0078(11) 0.0081(11)
N3 0.0595(19) 0.0459(18) 0.0634(19) 0.0290(16) 0.0262(16) 0.0210(15)
C11 0.0282(15) 0.0361(16) 0.0485(18) 0.0200(14) 0.0005(13) 0.0068(13)
C12 0.0295(15) 0.0336(15) 0.0394(16) 0.0180(13) 0.0094(12) 0.0013(12)
C13 0.0229(12) 0.0284(13) 0.0181(11) 0.0103(10) 0.0076(10) 0.0102(11)
C14 0.0327(16) 0.0437(18) 0.0372(16) 0.0053(14) 0.0204(13) 0.0062(14)
C15 0.0293(15) 0.0416(17) 0.059(2) 0.0177(15) 0.0177(15) 0.0200(14)
C16 0.0246(13) 0.0344(14) 0.0244(12) 0.0107(11) 0.0101(11) 0.0106(11)
C17 0.0472(18) 0.0460(19) 0.0432(17) 0.0285(15) 0.0246(15) 0.0246(16)
C18 0.057(2) 0.0393(17) 0.0380(16) 0.0168(14) 0.0214(15) 0.0189(16)
C19 0.0247(13) 0.0298(14) 0.0193(11) 0.0098(10) 0.0100(10) 0.0110(11)
C20 0.0503(19) 0.0498(19) 0.0420(17) 0.0152(15) 0.0284(15) 0.0308(16)
C21 0.0326(14) 0.0218(12) 0.0245(12) 0.0087(10) 0.0139(11) 0.0084(11)
C22 0.0341(16) 0.068(2) 0.0379(16) 0.0351(17) 0.0101(13) 0.0216(16)
C24 0.080(3) 0.0399(19) 0.0430(19) 0.0040(15) 0.0163(19) 0.0314(19)
C25 0.044(2) 0.055(2) 0.102(3) 0.030(2) 0.052(2) 0.0208(18)
C26 0.094(3) 0.067(2) 0.0422(18) 0.0240(18) 0.030(2) 0.062(2)
C27 0.0453(19) 0.054(2) 0.054(2) 0.0177(17) 0.0130(16) 0.0321(17)
C29 0.054(2) 0.070(3) 0.073(3) 0.049(2) 0.018(2) -0.001(2)
C31 0.086(3) 0.071(3) 0.115(4) 0.054(3) 0.077(3) 0.052(3)
C32 0.032(2) 0.110(4) 0.144(5) 0.091(4) 0.016(3) 0.006(2)
C33 0.133(5) 0.032(2) 0.108(4) -0.007(2) 0.075(4) -0.013(3)
C23A 0.091(5) 0.103(5) 0.076(4) 0.061(4) 0.051(4) 0.026(4)
C28A 0.035(2) 0.052(3) 0.067(3) 0.003(2) 0.029(2) -0.005(2)
C30A 0.064(4) 0.049(3) 0.114(6) 0.021(3) 0.072(4) 0.024(3)
C23B 0.091(5) 0.103(5) 0.076(4) 0.061(4) 0.051(4) 0.026(4)
C28B 0.035(2) 0.052(3) 0.067(3) 0.003(2) 0.029(2) -0.005(2)
C30B 0.064(4) 0.049(3) 0.114(6) 0.021(3) 0.072(4) 0.024(3)
C34A 0.151(7) 0.036(3) 0.078(4) 0.022(3) -0.030(4) 0.034(3)
C35A 0.089(5) 0.163(8) 0.197(10) 0.139(8) 0.056(6) 0.090(5)
C36A 0.278(12) 0.160(7) 0.051(3) 0.076(4) 0.077(5) 0.178(9)
C34B 0.151(7) 0.036(3) 0.078(4) 0.022(3) -0.030(4) 0.034(3)
C35B 0.089(5) 0.163(8) 0.197(10) 0.139(8) 0.056(6) 0.090(5)
C36B 0.278(12) 0.160(7) 0.051(3) 0.076(4) 0.077(5) 0.178(9)

loop_
_atom_type_symbol
_atom_type_description
_atom_type_scat_dispersion_real
_atom_type_scat_dispersion_imag
_atom_type_scat_source
C C 0.0033 0.0016 'International Tables Vol C Tables 4.2.6.8 and 6.1.1.4'
H H 0.0000 0.0000 'International Tables Vol C Tables 4.2.6.8 and 6.1.1.4'
N N 0.0061 0.0033 'International Tables Vol C Tables 4.2.6.8 and 6.1.1.4'
O O 0.0106 0.0060 'International Tables Vol C Tables 4.2.6.8 and 6.1.1.4'
Fe Fe 0.3463 0.8444 'International Tables Vol C Tables 4.2.6.8 and 6.1.1.4'
Ni Ni 0.3393 1.1124 'International Tables Vol C Tables 4.2.6.8 and 6.1.1.4'

loop_
_geom_angle_atom_site_label_1
_geom_angle_atom_site_label_2
_geom_angle_atom_site_label_3
_geom_angle
_geom_angle_site_symmetry_1
_geom_angle_site_symmetry_3
O14 Fe2 O3 98.27(7) . .
O14 Fe2 O13 97.51(7) . .
O3 Fe2 O13 90.33(7) . .
O14 Fe2 O1 96.89(7) . .
O3 Fe2 O1 87.79(7) . .
O13 Fe2 O1 165.60(7) . .
O14 Fe2 O6 92.67(7) . .
O3 Fe2 O6 169.01(7) . .
O13 Fe2 O6 89.29(7) . .
O1 Fe2 O6 89.85(7) . .
O14 Fe2 O12 176.03(7) . .
O3 Fe2 O12 85.69(7) . .
O13 Fe2 O12 82.76(8) . .
O1 Fe2 O12 82.86(8) . .
O6 Fe2 O12 83.37(7) . .
O14 Ni1 O7 96.90(7) . .
O14 Ni1 O5 94.53(7) . .
O7 Ni1 O5 87.89(7) . .
O14 Ni1 O9 96.14(7) . .
O7 Ni1 O9 89.51(8) . .
O5 Ni1 O9 169.24(7) . .
O14 Ni1 N2 172.15(8) . .
O7 Ni1 N2 90.88(7) . .
O5 Ni1 N2 84.71(8) . .
O9 Ni1 N2 84.90(8) . .
O14 Ni1 N1 93.71(7) . .
O7 Ni1 N1 167.16(7) . .
O5 Ni1 N1 98.48(8) . .
O9 Ni1 N1 82.17(8) . .
N2 Ni1 N1 78.70(8) . .
O14 Fe1 O11 103.08(7) . .
O14 Fe1 O8 96.26(7) . .
O11 Fe1 O8 89.71(7) . .
O14 Fe1 O2 89.26(7) . .
O11 Fe1 O2 90.70(7) . .
O8 Fe1 O2 174.22(7) . .
O14 Fe1 O10 103.57(7) . .
O11 Fe1 O10 153.21(7) . .
O8 Fe1 O10 90.05(8) . .
O2 Fe1 O10 86.99(7) . .
O14 Fe1 O4 164.14(7) . .
O11 Fe1 O4 91.78(7) . .
O8 Fe1 O4 89.23(7) . .
O2 Fe1 O4 84.99(7) . .
O10 Fe1 O4 61.44(7) . .
O14 Fe1 C4 134.24(8) . .
O11 Fe1 C4 122.39(8) . .
O8 Fe1 C4 89.39(8) . .
O2 Fe1 C4 85.52(8) . .
O10 Fe1 C4 30.83(8) . .
O4 Fe1 C4 30.61(7) . .
C5 O1 Fe2 129.95(16) . .
C19 O2 Fe1 127.10(16) . .
C13 O3 Fe2 134.74(16) . .
C4 O4 Fe1 87.94(15) . .
C21 O5 Ni1 129.58(16) . .
C19 O6 Fe2 127.48(15) . .
C13 O7 Ni1 124.54(16) . .
C21 O8 Fe1 125.79(17) . .
C10 O9 Ni1 132.99(17) . .
C4 O10 Fe1 91.73(15) . .
C5 O11 Fe1 127.52(15) . .
C9 N1 C6 116.2(2) . .
C9 N1 Ni1 112.87(15) . .
C6 N1 Ni1 130.55(17) . .
C10 O13 Fe2 126.49(17) . .
C16 C1 C6 117.9(2) 2_666 .
Fe1 O14 Fe2 121.19(8) . .
Fe1 O14 Ni1 121.34(9) . .
Fe2 O14 Ni1 115.84(8) . .
C36B C2 C36A 52.9(11) . .
C36B C2 C34A 136.3(10) . .
C36A C2 C34A 116.7(5) . .
C36B C2 C35B 107.8(17) . .
C36A C2 C35B 136.2(11) . .
C34A C2 C35B 45.8(14) . .
C36B C2 C10 110.8(10) . .
C36A C2 C10 112.2(3) . .
C34A C2 C10 111.6(3) . .
C35B C2 C10 111.5(10) . .
C36B C2 C34B 107.0(14) . .
C36A C2 C34B 54.3(9) . .
C34A C2 C34B 75.0(10) . .
C35B C2 C34B 119.3(17) . .
C10 C2 C34B 100.2(8) . .
C36B C2 C35A 55.4(12) . .
C36A C2 C35A 106.4(6) . .
C34A C2 C35A 102.9(6) . .
C35B C2 C35A 58.4(15) . .
C10 C2 C35A 105.8(3) . .
C34B C2 C35A 152.6(9) . .
C9 N2 C16 116.9(2) 2_666 .
C9 N2 Ni1 114.63(15) 2_666 .
C16 N2 Ni1 128.47(17) . .
C25 C3 C19 111.1(2) . .
C25 C3 C20 110.2(3) . .
C19 C3 C20 109.8(2) . .
C25 C3 C27 110.0(3) . .
C19 C3 C27 106.4(2) . .
C20 C3 C27 109.1(3) . .
O4 C4 O10 118.9(2) . .
O4 C4 C12 121.9(2) . .
O10 C4 C12 119.2(2) . .
O4 C4 Fe1 61.45(13) . .
O10 C4 Fe1 57.44(13) . .
C12 C4 Fe1 176.17(19) . .
O1 C5 O11 125.0(2) . .
O1 C5 C8 118.5(2) . .
O11 C5 C8 116.3(2) . .
N1 C6 C1 121.5(2) . .
C26 C7 C31 109.9(3) . .
C26 C7 C24 110.0(3) . .
C31 C7 C24 109.3(3) . .
C26 C7 C21 111.9(2) . .
C31 C7 C21 107.1(2) . .
C24 C7 C21 108.5(3) . .
C11 C8 C22 111.0(2) . .
C11 C8 C15 110.7(2) . .
C22 C8 C15 108.8(3) . .
C11 C8 C5 110.7(2) . .
C22 C8 C5 110.2(2) . .
C15 C8 C5 105.2(2) . .
N2 C9 N1 126.5(2) 2_666 .
N2 C9 C9 116.9(3) 2_666 2_666
N1 C9 C9 116.7(3) . 2_666
O9 C10 O13 125.3(2) . .
O9 C10 C2 117.3(2) . .
O13 C10 C2 117.4(2) . .
C33 C12 C29 111.9(4) . .
C33 C12 C4 106.7(3) . .
C29 C12 C4 110.4(3) . .
C33 C12 C32 110.4(4) . .
C29 C12 C32 108.7(3) . .
C4 C12 C32 108.7(3) . .
O7 C13 O3 126.0(2) . .
O7 C13 C14 117.4(2) . .
O3 C13 C14 116.5(2) . .
C30B C14 C28A 135.2(7) . .
C30B C14 C30A 37.6(8) . .
C28A C14 C30A 111.7(4) . .
C30B C14 C28B 111.1(11) . .
C28A C14 C28B 49.0(6) . .
C30A C14 C28B 74.1(7) . .
C30B C14 C13 109.7(7) . .
C28A C14 C13 113.5(3) . .
C30A C14 C13 111.7(3) . .
C28B C14 C13 101.5(6) . .
C30B C14 C23B 116.0(11) . .
C28A C14 C23B 61.2(9) . .
C30A C14 C23B 139.1(7) . .
C28B C14 C23B 110.2(10) . .
C13 C14 C23B 107.3(7) . .
C30B C14 C23A 71.4(9) . .
C28A C14 C23A 107.0(4) . .
C30A C14 C23A 106.8(4) . .
C28B C14 C23A 150.0(6) . .
C13 C14 C23A 105.6(3) . .
C23B C14 C23A 49.2(8) . .
N2 C16 C1 121.0(2) . 2_666
N3 C17 C18 178.8(4) . .
O2 C19 O6 125.1(2) . .
O2 C19 C3 117.6(2) . .
O6 C19 C3 117.2(2) . .
O5 C21 O8 125.6(2) . .
O5 C21 C7 117.5(2) . .
O8 C21 C7 116.9(2) . .

loop_
_geom_bond_atom_site_label_1
_geom_bond_atom_site_label_2
_geom_bond_distance
_geom_bond_site_symmetry_2
Fe2 O14 1.8389(17) .
Fe2 O3 2.0098(17) .
Fe2 O13 2.0168(18) .
Fe2 O1 2.0504(17) .
Fe2 O6 2.0701(16) .
Fe2 O12 2.1292(19) .
Ni1 O14 1.9838(15) .
Ni1 O7 2.0249(18) .
Ni1 O5 2.0480(18) .
Ni1 O9 2.0504(19) .
Ni1 N2 2.091(2) .
Ni1 N1 2.142(2) .
Fe1 O14 1.8382(17) .
Fe1 O11 1.9707(17) .
Fe1 O8 2.0024(18) .
Fe1 O2 2.0824(17) .
Fe1 O10 2.0884(18) .
Fe1 O4 2.1770(18) .
Fe1 C4 2.477(3) .
O1 C5 1.258(3) .
O2 C19 1.258(3) .
O3 C13 1.266(3) .
O4 C4 1.262(3) .
O5 C21 1.247(3) .
O6 C19 1.268(3) .
O7 C13 1.253(3) .
O8 C21 1.273(3) .
O9 C10 1.249(3) .
O10 C4 1.270(3) .
O11 C5 1.270(3) .
N1 C9 1.334(3) .
N1 C6 1.339(3) .
O13 C10 1.271(3) .
C1 C16 1.381(3) 2_666
C1 C6 1.382(4) .
C2 C36B 1.455(18) .
C2 C36A 1.477(6) .
C2 C34A 1.490(6) .
C2 C35B 1.515(19) .
C2 C10 1.524(4) .
C2 C34B 1.551(18) .
C2 C35A 1.566(8) .
N2 C9 1.329(3) 2_666
N2 C16 1.340(3) .
C3 C25 1.525(4) .
C3 C19 1.533(4) .
C3 C20 1.533(4) .
C3 C27 1.540(5) .
C4 C12 1.520(4) .
C5 C8 1.533(3) .
C7 C26 1.515(4) .
C7 C31 1.529(5) .
C7 C24 1.529(4) .
C7 C21 1.545(4) .
C8 C11 1.520(4) .
C8 C22 1.531(4) .
C8 C15 1.532(4) .
C9 N2 1.329(3) 2_666
C9 C9 1.485(4) 2_666
N3 C17 1.134(4) .
C12 C33 1.507(5) .
C12 C29 1.516(5) .
C12 C32 1.524(5) .
C13 C14 1.536(4) .
C14 C30B 1.486(14) .
C14 C28A 1.498(5) .
C14 C30A 1.525(5) .
C14 C28B 1.525(14) .
C14 C23B 1.548(15) .
C14 C23A 1.565(7) .
C16 C1 1.381(3) 2_666
C17 C18 1.447(5) .
